data_4108222
loop_
_publ_author_name
'Rajshekhar Ghosh'
'Thomas J. Emge'
'Karsten Krogh-Jespersen'
'Alan S. Goldman'

_publ_contact_author_address
; 
 Department of Chemistry and Chemical Biology
 Rutgers, The State University of New Jersey
 610 Taylor Road
 Piscataway, New Jersey  08854-8087  U.S.A. 
;
_publ_contact_author_email alan.goldman@rutgers.edu
_publ_contact_author_name 'Alan S. Goldman'
_publ_section_title
;
 Combined Experimental and Computational Studies on Carbon-Carbon
 Reductive Elimination from Bis(hydrocarbyl) Complexes of (PCP)Ir
;
_journal_name_full 'Journal of the American Chemical Society'
_journal_page_first 11317
_journal_page_last 11327
_journal_paper_doi 10.1021/ja800434r
_journal_volume 130
_journal_year 2008
_chemical_formula_sum 'C34 H53 Ir O P2'
_chemical_formula_weight 731.90
_chemical_name_systematic
; 
 ? 
;
_space_group_IT_number 14
_symmetry_cell_setting monoclinic
_symmetry_space_group_name_Hall '-P 2ybc'
_symmetry_space_group_name_H-M 'P 1 21/c 1'
_atom_sites_solution_hydrogens geom
_atom_sites_solution_primary direct
_atom_sites_solution_secondary difmap
_audit_creation_method SHELXL-97
_cell_angle_alpha 90.00
_cell_angle_beta 93.327(1)
_cell_angle_gamma 90.00
_cell_formula_units_Z 4
_cell_length_a 11.3065(6)
_cell_length_b 16.6734(9)
_cell_length_c 17.1406(9)
_cell_measurement_reflns_used 8711
_cell_measurement_temperature 100(2)
_cell_measurement_theta_max 30.48
_cell_measurement_theta_min 2.38
_cell_volume 3225.9(3)
_computing_cell_refinement 'Bruker SMART'
_computing_data_collection 'Bruker SMART'
_computing_data_reduction 'Bruker SAINT'
_computing_molecular_graphics 'Bruker SHELXTL'
_computing_publication_material 'Bruker SHELXTL'
_computing_structure_refinement 'SHELXL-97 (Sheldrick, 1997)'
_computing_structure_solution 'SHELXS-97 (Sheldrick, 1990)'
_diffrn_ambient_temperature 100(2)
_diffrn_measured_fraction_theta_full 0.999
_diffrn_measured_fraction_theta_max 0.999
_diffrn_measurement_device_type 'CCD area detector'
_diffrn_measurement_method 'phi and omega scans'
_diffrn_radiation_monochromator graphite
_diffrn_radiation_source 'fine-focus sealed tube'
_diffrn_radiation_type MoK\a
_diffrn_radiation_wavelength 0.71073
_diffrn_reflns_av_R_equivalents 0.0298
_diffrn_reflns_av_sigmaI/netI 0.0260
_diffrn_reflns_limit_h_max 15
_diffrn_reflns_limit_h_min -16
_diffrn_reflns_limit_k_max 23
_diffrn_reflns_limit_k_min -23
_diffrn_reflns_limit_l_max 24
_diffrn_reflns_limit_l_min -24
_diffrn_reflns_number 38989
_diffrn_reflns_theta_full 30.51
_diffrn_reflns_theta_max 30.51
_diffrn_reflns_theta_min 1.71
_exptl_absorpt_coefficient_mu 4.263
_exptl_absorpt_correction_T_max 0.7938
_exptl_absorpt_correction_T_min 0.3484
_exptl_absorpt_correction_type integration
_exptl_absorpt_process_details 'Bruker SAINT (SADABS)'
_exptl_crystal_colour yellow
_exptl_crystal_density_diffrn 1.507
_exptl_crystal_description plate
_exptl_crystal_F_000 1488
_exptl_crystal_size_max 0.36
_exptl_crystal_size_mid 0.23
_exptl_crystal_size_min 0.055
_refine_diff_density_max 4.195
_refine_diff_density_min -1.105
_refine_diff_density_rms 0.130
_refine_ls_extinction_method none
_refine_ls_goodness_of_fit_ref 1.002
_refine_ls_hydrogen_treatment mixed
_refine_ls_matrix_type full
_refine_ls_number_parameters 367
_refine_ls_number_reflns 9836
_refine_ls_number_restraints 0
_refine_ls_restrained_S_all 1.002
_refine_ls_R_factor_all 0.0280
_refine_ls_R_factor_gt 0.0241
_refine_ls_shift/su_max 0.002
_refine_ls_shift/su_mean 0.000
_refine_ls_structure_factor_coef Fsqd
_refine_ls_weighting_details 'calc w=1/[\s^2^(Fo^2^)+(0.0350P)^2^+3.7000P] where P=(Fo^2^+2Fc^2^)/3'
_refine_ls_weighting_scheme calc
_refine_ls_wR_factor_gt 0.0601
_refine_ls_wR_factor_ref 0.0624
_reflns_number_gt 8905
_reflns_number_total 9836
_reflns_threshold_expression >2sigma(I)
_cod_data_source_file ja800434r-file010.cif
_cod_data_source_block irvinkt
_cod_database_code 4108222

loop_
_symmetry_equiv_pos_as_xyz
'x, y, z'
'-x, y+1/2, -z+1/2'
'-x, -y, -z'
'x, -y-1/2, z-1/2'

loop_
_atom_site_label
_atom_site_type_symbol
_atom_site_fract_x
_atom_site_fract_y
_atom_site_fract_z
_atom_site_U_iso_or_equiv
_atom_site_adp_type
_atom_site_occupancy
_atom_site_symmetry_multiplicity
_atom_site_calc_flag
_atom_site_refinement_flags
Ir1 Ir 0.851437(7) 0.599388(4) 0.234489(4) 0.01107(3) Uani 1 1 d .
P1 P 0.70265(5) 0.56484(3) 0.32109(3) 0.01332(10) Uani 1 1 d .
P2 P 0.99096(5) 0.67154(3) 0.16327(3) 0.01310(10) Uani 1 1 d .
C1 C 0.80992(19) 0.71638(12) 0.27205(13) 0.0141(4) Uani 1 1 d .
C2 C 0.7162(2) 0.73013(13) 0.32135(13) 0.0158(4) Uani 1 1 d .
C3 C 0.6899(2) 0.80730(14) 0.34716(14) 0.0188(4) Uani 1 1 d .
H3 H 0.6291 0.8150 0.3824 0.023 Uiso 1 1 calc R
C4 C 0.7529(2) 0.87290(14) 0.32117(15) 0.0199(4) Uani 1 1 d .
H4 H 0.7386 0.9250 0.3410 0.024 Uiso 1 1 calc R
C5 C 0.8362(2) 0.86180(13) 0.26628(15) 0.0193(4) Uani 1 1 d .
H5 H 0.8757 0.9068 0.2459 0.023 Uiso 1 1 calc R
C6 C 0.86263(19) 0.78459(13) 0.24061(13) 0.0156(4) Uani 1 1 d .
C7 C 0.6329(2) 0.66220(13) 0.33719(14) 0.0169(4) Uani 1 1 d .
H7A H 0.5604 0.6672 0.3023 0.020 Uiso 1 1 calc R
H7B H 0.6095 0.6655 0.3919 0.020 Uiso 1 1 calc R
C8 C 0.9356(2) 0.77476(13) 0.16993(14) 0.0179(4) Uani 1 1 d .
H8A H 1.0034 0.8124 0.1738 0.021 Uiso 1 1 calc R
H8B H 0.8864 0.7879 0.1220 0.021 Uiso 1 1 calc R
C9 C 0.7623(2) 0.53531(14) 0.42310(13) 0.0172(4) Uani 1 1 d .
C10 C 0.6665(2) 0.52218(16) 0.48185(14) 0.0229(5) Uani 1 1 d .
H10A H 0.6211 0.4737 0.4677 0.034 Uiso 1 1 calc R
H10B H 0.6131 0.5685 0.4809 0.034 Uiso 1 1 calc R
H10C H 0.7041 0.5159 0.5345 0.034 Uiso 1 1 calc R
C11 C 0.8365(2) 0.45751(15) 0.42181(15) 0.0218(5) Uani 1 1 d .
H11A H 0.8997 0.4596 0.4634 0.033 Uiso 1 1 calc R
H11B H 0.8716 0.4524 0.3711 0.033 Uiso 1 1 calc R
H11C H 0.7854 0.4112 0.4301 0.033 Uiso 1 1 calc R
C12 C 0.8369(2) 0.60687(14) 0.45577(14) 0.0202(5) Uani 1 1 d .
H12A H 0.7845 0.6522 0.4653 0.030 Uiso 1 1 calc R
H12B H 0.8941 0.6226 0.4178 0.030 Uiso 1 1 calc R
H12C H 0.8793 0.5911 0.5049 0.030 Uiso 1 1 calc R
C13 C 0.5745(2) 0.49598(14) 0.29181(14) 0.0177(4) Uani 1 1 d .
C14 C 0.4651(2) 0.51043(16) 0.33938(15) 0.0237(5) Uani 1 1 d .
H14A H 0.4375 0.5657 0.3314 0.036 Uiso 1 1 calc R
H14B H 0.4863 0.5016 0.3950 0.036 Uiso 1 1 calc R
H14C H 0.4020 0.4731 0.3220 0.036 Uiso 1 1 calc R
C15 C 0.6131(2) 0.40795(14) 0.29948(17) 0.0233(5) Uani 1 1 d .
H15A H 0.5498 0.3733 0.2772 0.035 Uiso 1 1 calc R
H15B H 0.6290 0.3947 0.3548 0.035 Uiso 1 1 calc R
H15C H 0.6851 0.3996 0.2713 0.035 Uiso 1 1 calc R
C16 C 0.5358(2) 0.50995(16) 0.20583(14) 0.0221(5) Uani 1 1 d .
H16A H 0.6012 0.4966 0.1731 0.033 Uiso 1 1 calc R
H16B H 0.5138 0.5664 0.1980 0.033 Uiso 1 1 calc R
H16C H 0.4674 0.4758 0.1913 0.033 Uiso 1 1 calc R
C17 C 1.1436(2) 0.67662(14) 0.21417(15) 0.0184(4) Uani 1 1 d .
C18 C 1.2316(2) 0.73029(16) 0.17251(17) 0.0261(5) Uani 1 1 d .
H18A H 1.1961 0.7832 0.1625 0.039 Uiso 1 1 calc R
H18B H 1.2501 0.7055 0.1228 0.039 Uiso 1 1 calc R
H18C H 1.3046 0.7362 0.2057 0.039 Uiso 1 1 calc R
C19 C 1.1990(2) 0.59224(14) 0.22226(16) 0.0205(5) Uani 1 1 d .
H19A H 1.2366 0.5859 0.2749 0.031 Uiso 1 1 calc R
H19B H 1.2587 0.5856 0.1835 0.031 Uiso 1 1 calc R
H19C H 1.1370 0.5516 0.2136 0.031 Uiso 1 1 calc R
C20 C 1.1300(2) 0.71644(15) 0.29424(15) 0.0225(5) Uani 1 1 d .
H20A H 1.2042 0.7109 0.3264 0.034 Uiso 1 1 calc R
H20B H 1.0657 0.6903 0.3205 0.034 Uiso 1 1 calc R
H20C H 1.1116 0.7735 0.2868 0.034 Uiso 1 1 calc R
C21 C 1.0109(2) 0.65535(15) 0.05586(14) 0.0190(4) Uani 1 1 d .
C22 C 1.0534(2) 0.73161(16) 0.01488(16) 0.0264(5) Uani 1 1 d .
H22A H 1.0595 0.7207 -0.0409 0.040 Uiso 1 1 calc R
H22B H 1.1312 0.7474 0.0381 0.040 Uiso 1 1 calc R
H22C H 0.9966 0.7751 0.0215 0.040 Uiso 1 1 calc R
C23 C 1.0984(2) 0.58666(15) 0.04351(15) 0.0222(5) Uani 1 1 d .
H23A H 1.0736 0.5389 0.0717 0.033 Uiso 1 1 calc R
H23B H 1.1779 0.6027 0.0634 0.033 Uiso 1 1 calc R
H23C H 1.0994 0.5745 -0.0124 0.033 Uiso 1 1 calc R
C24 C 0.8918(2) 0.63200(19) 0.01504(15) 0.0264(5) Uani 1 1 d .
H24A H 0.9022 0.6226 -0.0406 0.040 Uiso 1 1 calc R
H24B H 0.8347 0.6755 0.0208 0.040 Uiso 1 1 calc R
H24C H 0.8624 0.5830 0.0388 0.040 Uiso 1 1 calc R
C25 C 0.8700(2) 0.48121(13) 0.18055(14) 0.0163(4) Uani 1 1 d .
H253 H 0.875(3) 0.439(3) 0.213(2) 0.046(11) Uiso 1 1 d .
H252 H 0.944(3) 0.474(2) 0.154(2) 0.040(10) Uiso 1 1 d .
H251 H 0.808(3) 0.474(2) 0.145(2) 0.044(10) Uiso 1 1 d .
C26 C 0.71951(19) 0.62441(13) 0.14637(13) 0.0143(4) Uani 1 1 d .
H26 H 0.7072 0.5818 0.1100 0.017 Uiso 1 1 calc R
C27 C 0.6488(2) 0.68795(13) 0.13063(13) 0.0162(4) Uani 1 1 d .
H27 H 0.6603 0.7340 0.1628 0.019 Uiso 1 1 calc R
C28 C 0.5547(2) 0.69166(13) 0.06745(13) 0.0159(4) Uani 1 1 d .
C29 C 0.5053(2) 0.76595(15) 0.04524(14) 0.0203(4) Uani 1 1 d .
H29 H 0.5346 0.8134 0.0703 0.024 Uiso 1 1 calc R
C30 C 0.4145(2) 0.77170(17) -0.01275(16) 0.0260(5) Uani 1 1 d .
H30 H 0.3834 0.8228 -0.0275 0.031 Uiso 1 1 calc R
C31 C 0.3690(2) 0.70301(18) -0.04910(15) 0.0257(5) Uani 1 1 d .
H31 H 0.3063 0.7067 -0.0883 0.031 Uiso 1 1 calc R
C32 C 0.4159(2) 0.62901(17) -0.02760(15) 0.0241(5) Uani 1 1 d .
H32 H 0.3853 0.5818 -0.0523 0.029 Uiso 1 1 calc R
C33 C 0.5071(2) 0.62327(15) 0.02971(14) 0.0202(4) Uani 1 1 d .
H33 H 0.5379 0.5719 0.0438 0.024 Uiso 1 1 calc R
O1 O 1.04496(16) 0.53617(12) 0.34812(11) 0.0244(4) Uani 1 1 d .
C34 C 0.9716(2) 0.56345(13) 0.30681(13) 0.0160(4) Uani 1 1 d .

loop_
_atom_site_aniso_label
_atom_site_aniso_U_11
_atom_site_aniso_U_22
_atom_site_aniso_U_33
_atom_site_aniso_U_23
_atom_site_aniso_U_13
_atom_site_aniso_U_12
Ir1 0.01126(5) 0.00835(4) 0.01358(5) -0.00050(2) 0.00071(3) 0.00056(2)
P1 0.0126(2) 0.0117(2) 0.0157(2) 0.00043(18) 0.00182(19) 0.00044(19)
P2 0.0129(2) 0.0105(2) 0.0160(2) 0.00009(18) 0.00141(19) -0.00059(18)
C1 0.0150(9) 0.0103(9) 0.0169(9) -0.0030(7) -0.0005(7) 0.0016(7)
C2 0.0167(10) 0.0144(9) 0.0163(10) -0.0015(7) 0.0001(8) 0.0020(8)
C3 0.0184(10) 0.0163(10) 0.0215(11) -0.0030(8) -0.0003(8) 0.0060(8)
C4 0.0209(11) 0.0105(9) 0.0279(12) -0.0040(8) -0.0027(9) 0.0034(8)
C5 0.0198(11) 0.0109(9) 0.0268(12) -0.0001(8) -0.0027(9) 0.0006(8)
C6 0.0148(10) 0.0112(9) 0.0207(10) -0.0009(7) 0.0002(8) 0.0003(7)
C7 0.0171(10) 0.0143(9) 0.0196(10) 0.0000(8) 0.0038(8) 0.0024(8)
C8 0.0185(10) 0.0105(9) 0.0249(11) 0.0025(8) 0.0033(8) -0.0001(8)
C9 0.0178(10) 0.0164(10) 0.0175(10) 0.0006(8) 0.0018(8) 0.0005(8)
C10 0.0228(12) 0.0264(12) 0.0200(11) 0.0036(9) 0.0053(9) 0.0015(9)
C11 0.0208(11) 0.0188(11) 0.0254(12) 0.0043(9) -0.0011(9) 0.0027(9)
C12 0.0218(12) 0.0215(11) 0.0172(10) -0.0023(8) -0.0002(9) -0.0003(9)
C13 0.0151(10) 0.0153(10) 0.0227(11) 0.0010(8) 0.0015(8) -0.0027(8)
C14 0.0152(10) 0.0285(12) 0.0276(12) 0.0030(10) 0.0030(9) -0.0012(9)
C15 0.0205(12) 0.0145(10) 0.0348(14) 0.0023(9) 0.0016(10) -0.0034(8)
C16 0.0204(11) 0.0243(12) 0.0213(11) 0.0011(9) -0.0011(9) -0.0082(9)
C17 0.0127(10) 0.0139(10) 0.0285(12) -0.0005(8) -0.0006(8) -0.0014(8)
C18 0.0202(12) 0.0204(11) 0.0373(14) 0.0011(10) 0.0004(10) -0.0061(9)
C19 0.0147(10) 0.0178(11) 0.0291(13) 0.0014(9) 0.0007(9) 0.0023(8)
C20 0.0210(11) 0.0199(11) 0.0256(12) -0.0053(9) -0.0062(9) -0.0010(9)
C21 0.0184(11) 0.0220(11) 0.0169(10) 0.0015(8) 0.0033(8) -0.0007(9)
C22 0.0273(13) 0.0275(13) 0.0251(12) 0.0092(10) 0.0083(10) 0.0025(10)
C23 0.0233(12) 0.0225(11) 0.0213(11) -0.0035(9) 0.0059(9) -0.0010(9)
C24 0.0226(12) 0.0411(15) 0.0154(11) -0.0024(10) 0.0013(9) -0.0001(11)
C25 0.0183(10) 0.0110(9) 0.0197(10) -0.0028(8) 0.0011(8) 0.0014(8)
C26 0.0148(9) 0.0131(9) 0.0152(9) -0.0003(7) 0.0013(7) -0.0016(8)
C27 0.0155(10) 0.0140(9) 0.0190(10) 0.0008(8) -0.0001(8) -0.0001(8)
C28 0.0146(9) 0.0157(10) 0.0175(10) 0.0028(8) 0.0024(8) 0.0030(8)
C29 0.0189(11) 0.0184(10) 0.0239(11) 0.0043(9) 0.0029(9) 0.0025(9)
C30 0.0233(12) 0.0265(12) 0.0280(13) 0.0101(10) 0.0001(10) 0.0080(10)
C31 0.0198(11) 0.0371(14) 0.0198(11) 0.0064(10) -0.0023(9) 0.0049(10)
C32 0.0231(12) 0.0275(12) 0.0211(11) -0.0008(10) -0.0042(9) 0.0001(10)
C33 0.0210(11) 0.0182(10) 0.0208(11) 0.0007(8) -0.0036(9) 0.0019(9)
O1 0.0180(8) 0.0306(10) 0.0244(9) 0.0072(7) -0.0012(7) 0.0039(7)
C34 0.0172(10) 0.0126(9) 0.0184(10) 0.0001(7) 0.0034(8) 0.0003(8)

loop_
_atom_type_symbol
_atom_type_description
_atom_type_scat_dispersion_real
_atom_type_scat_dispersion_imag
_atom_type_scat_source
C C 0.0033 0.0016 'International Tables Vol C Tables 4.2.6.8 and 6.1.1.4'
H H 0.0000 0.0000 'International Tables Vol C Tables 4.2.6.8 and 6.1.1.4'
O O 0.0106 0.0060 'International Tables Vol C Tables 4.2.6.8 and 6.1.1.4'
P P 0.1023 0.0942 'International Tables Vol C Tables 4.2.6.8 and 6.1.1.4'
Ir Ir -1.4442 7.9887 'International Tables Vol C Tables 4.2.6.8 and 6.1.1.4'

loop_
_geom_angle_atom_site_label_1
_geom_angle_atom_site_label_2
_geom_angle_atom_site_label_3
_geom_angle
C34 Ir1 C26 172.27(9)
C34 Ir1 C1 104.92(9)
C26 Ir1 C1 82.82(8)
C34 Ir1 C25 84.75(9)
C26 Ir1 C25 87.52(9)
C1 Ir1 C25 170.31(9)
C34 Ir1 P2 91.38(7)
C26 Ir1 P2 89.71(6)
C1 Ir1 P2 81.68(6)
C25 Ir1 P2 98.95(7)
C34 Ir1 P1 91.24(7)
C26 Ir1 P1 89.91(6)
C1 Ir1 P1 81.72(6)
C25 Ir1 P1 97.71(7)
P2 Ir1 P1 163.303(19)
C7 P1 C13 104.35(11)
C7 P1 C9 102.91(10)
C13 P1 C9 108.16(10)
C7 P1 Ir1 101.86(8)
C13 P1 Ir1 122.66(8)
C9 P1 Ir1 114.25(7)
C8 P2 C21 104.78(11)
C8 P2 C17 103.56(11)
C21 P2 C17 107.39(11)
C8 P2 Ir1 101.75(8)
C21 P2 Ir1 123.32(8)
C17 P2 Ir1 113.65(8)
C6 C1 C2 116.59(19)
C6 C1 Ir1 121.52(16)
C2 C1 Ir1 121.30(16)
C3 C2 C1 121.3(2)
C3 C2 C7 119.2(2)
C1 C2 C7 118.95(19)
C4 C3 C2 120.0(2)
C5 C4 C3 119.6(2)
C4 C5 C6 120.3(2)
C5 C6 C1 121.4(2)
C5 C6 C8 119.2(2)
C1 C6 C8 118.83(19)
C2 C7 P1 111.07(16)
C6 C8 P2 110.77(15)
C10 C9 C11 107.08(19)
C10 C9 C12 105.23(19)
C11 C9 C12 111.54(19)
C10 C9 P1 114.44(16)
C11 C9 P1 111.58(16)
C12 C9 P1 106.85(15)
C16 C13 C15 107.0(2)
C16 C13 C14 107.00(19)
C15 C13 C14 109.7(2)
C16 C13 P1 109.56(16)
C15 C13 P1 110.36(16)
C14 C13 P1 112.99(17)
C20 C17 C19 112.0(2)
C20 C17 C18 105.2(2)
C19 C17 C18 107.5(2)
C20 C17 P2 107.16(16)
C19 C17 P2 110.84(16)
C18 C17 P2 114.10(17)
C24 C21 C23 107.7(2)
C24 C21 C22 106.9(2)
C23 C21 C22 109.4(2)
C24 C21 P2 109.28(16)
C23 C21 P2 110.83(17)
C22 C21 P2 112.61(17)
C27 C26 Ir1 133.57(17)
C26 C27 C28 125.1(2)
C29 C28 C33 117.2(2)
C29 C28 C27 119.7(2)
C33 C28 C27 123.1(2)
C30 C29 C28 121.4(2)
C31 C30 C29 120.2(2)
C32 C31 C30 119.3(2)
C31 C32 C33 120.5(2)
C32 C33 C28 121.4(2)
O1 C34 Ir1 174.9(2)

loop_
_geom_bond_atom_site_label_1
_geom_bond_atom_site_label_2
_geom_bond_distance
Ir1 C34 1.883(2)
Ir1 C26 2.102(2)
Ir1 C1 2.115(2)
Ir1 C25 2.192(2)
Ir1 P2 2.3768(6)
Ir1 P1 2.3780(6)
P1 C7 1.833(2)
P1 C13 1.893(2)
P1 C9 1.902(2)
P2 C8 1.837(2)
P2 C21 1.887(2)
P2 C17 1.890(2)
C1 C6 1.406(3)
C1 C2 1.412(3)
C2 C3 1.398(3)
C2 C7 1.508(3)
C3 C4 1.392(3)
C4 C5 1.382(4)
C5 C6 1.398(3)
C6 C8 1.514(3)
C9 C10 1.537(3)
C9 C11 1.546(3)
C9 C12 1.547(3)
C13 C16 1.531(3)
C13 C15 1.535(3)
C13 C14 1.539(3)
C17 C20 1.540(4)
C17 C19 1.543(3)
C17 C18 1.544(3)
C21 C24 1.532(4)
C21 C23 1.536(3)
C21 C22 1.543(3)
C26 C27 1.345(3)
C27 C28 1.474(3)
C28 C29 1.402(3)
C28 C33 1.403(3)
C29 C30 1.391(3)
C30 C31 1.388(4)
C31 C32 1.384(4)
C32 C33 1.385(3)
O1 C34 1.152(3)
